data_1520594
loop_
_publ_author_name
'Fang, Bo'
'Zhang, Lei'
'Hou, Guohua'
'Zi, Guofu'
'Fang, De-Cai'
'Walter, Marc D.'

_publ_section_title
;
 C--H bond activation induced by thorium metallacyclopropene complexes: a
 combined experimental and computational study
;
_journal_issue 8
_journal_name_full 'Chem. Sci.'
_journal_page_first 4897
_journal_paper_doi 10.1039/C5SC01684C
_journal_volume 6
_journal_year 2015
_chemical_formula_moiety 'C52 H77 N O Th'
_chemical_formula_sum 'C52 H77 N O Th'
_chemical_formula_weight 964.18
_chemical_name_systematic
; 
 ? 
;
_space_group_crystal_system triclinic
_space_group_IT_number 2
_space_group_name_Hall '-P 1'
_space_group_name_H-M_alt 'P -1'
_symmetry_space_group_name_Hall '-P 1'
_symmetry_space_group_name_H-M 'P -1'
_atom_sites_solution_hydrogens geom
_audit_creation_method SHELXL-2013
_audit_update_record
;
2015-04-11 deposited with the CCDC.
2015-06-10 downloaded from the CCDC.
;
_cell_angle_alpha 77.206(3)
_cell_angle_beta 84.115(2)
_cell_angle_gamma 75.930(2)
_cell_formula_units_Z 2
_cell_length_a 10.9616(16)
_cell_length_b 11.0914(17)
_cell_length_c 20.157(3)
_cell_measurement_reflns_used 4000
_cell_measurement_temperature 100(2)
_cell_measurement_theta_max 24.94
_cell_measurement_theta_min 2.37
_cell_volume 2315.1(6)
_computing_cell_refinement 'Bruker SAINT'
_computing_data_collection 'Bruker APEX2'
_computing_data_reduction 'Bruker SAINT'
_computing_molecular_graphics 'Bruker SHELXTL'
_computing_publication_material 'Bruker SHELXTL'
_computing_structure_refinement 'SHELXL-2013 (Sheldrick, 2013)'
_computing_structure_solution 'SHELXS-97 (Sheldrick 2008)'
_diffrn_ambient_temperature 100(2)
_diffrn_measured_fraction_theta_full 0.990
_diffrn_measured_fraction_theta_max 0.982
_diffrn_measurement_device_type 'Bruker APEX-II CCD'
_diffrn_measurement_method '\f and \w scans'
_diffrn_radiation_type MoK\a
_diffrn_radiation_wavelength 0.71073
_diffrn_reflns_av_R_equivalents 0.0440
_diffrn_reflns_av_unetI/netI 0.0905
_diffrn_reflns_laue_measured_fraction_full 0.990
_diffrn_reflns_laue_measured_fraction_max 0.982
_diffrn_reflns_limit_h_max 14
_diffrn_reflns_limit_h_min -14
_diffrn_reflns_limit_k_max 14
_diffrn_reflns_limit_k_min -12
_diffrn_reflns_limit_l_max 26
_diffrn_reflns_limit_l_min -22
_diffrn_reflns_number 16026
_diffrn_reflns_point_group_measured_fraction_full 0.990
_diffrn_reflns_point_group_measured_fraction_max 0.982
_diffrn_reflns_theta_full 25.242
_diffrn_reflns_theta_max 27.698
_diffrn_reflns_theta_min 1.918
_exptl_absorpt_coefficient_mu 3.257
_exptl_absorpt_correction_T_max 0.75
_exptl_absorpt_correction_T_min 0.64
_exptl_absorpt_correction_type multi-scan
_exptl_absorpt_process_details SADABS
_exptl_crystal_colour colorless
_exptl_crystal_density_diffrn 1.383
_exptl_crystal_description block
_exptl_crystal_F_000 988
_exptl_crystal_size_max 0.300
_exptl_crystal_size_mid 0.250
_exptl_crystal_size_min 0.200
_refine_diff_density_max 4.584
_refine_diff_density_min -2.503
_refine_diff_density_rms 0.214
_refine_ls_extinction_method none
_refine_ls_goodness_of_fit_ref 1.024
_refine_ls_hydrogen_treatment constr
_refine_ls_matrix_type full
_refine_ls_number_parameters 516
_refine_ls_number_reflns 10665
_refine_ls_number_restraints 6
_refine_ls_restrained_S_all 1.023
_refine_ls_R_factor_all 0.0646
_refine_ls_R_factor_gt 0.0536
_refine_ls_shift/su_max 0.002
_refine_ls_shift/su_mean 0.000
_refine_ls_structure_factor_coef Fsqd
_refine_ls_weighting_details 'w=1/[\s^2^(Fo^2^)+(0.0532P)^2^+11.2646P] where P=(Fo^2^+2Fc^2^)/3'
_refine_ls_weighting_scheme calc
_refine_ls_wR_factor_gt 0.1229
_refine_ls_wR_factor_ref 0.1281
_reflns_Friedel_coverage 0.000
_reflns_number_gt 9179
_reflns_number_total 10665
_reflns_threshold_expression 'I > 2\s(I)'
_cod_data_source_file c5sc01684c2.cif
_cod_data_source_block compound13
_cod_depositor_comments
;
The following automatic conversions were performed:

'_exptl_absorpt_correction_type' value 'Multi-scan' changed to
'multi-scan' according to
/usr/data/users/saulius/crontab/automatic-downloads/rss-feeds/RSC/lib/dictionaries/cif_core.dic
dictionary named 'cif_core.dic' version 2.4.2 from 2011-04-26.

Automatic conversion script
Id: cif_fix_values 3271 2015-04-21 07:52:19Z andrius 

 Adding full bibliography for 1520589--1520594.cif.
;
_cod_database_code 1520594
_audit_block_doi 10.5517/cc14jz7w
_shelx_space_group_comment
; 
The symmetry employed for this shelxl refinement is uniquely defined 
by the following loop, which should always be used as a source of 
symmetry information in preference to the above space-group names. 
They are only intended as comments. 
;
_shelx_estimated_absorpt_t_min 0.442
_shelx_estimated_absorpt_t_max 0.562
_shelxl_version_number 2013-4

loop_
_space_group_symop_operation_xyz
'x, y, z'
'-x, -y, -z'

loop_
_atom_site_label
_atom_site_type_symbol
_atom_site_fract_x
_atom_site_fract_y
_atom_site_fract_z
_atom_site_U_iso_or_equiv
_atom_site_adp_type
_atom_site_occupancy
_atom_site_site_symmetry_order
_atom_site_calc_flag
_atom_site_refinement_flags_posn
_atom_site_refinement_flags_adp
C1 C 0.6412(6) 0.7646(6) 0.6430(3) 0.0129(13) Uani 1 1 d . .
C2 C 0.5813(6) 0.6993(6) 0.7046(4) 0.0155(14) Uani 1 1 d . U
C3 C 0.5034(6) 0.8001(6) 0.7337(3) 0.0130(13) Uani 1 1 d . .
H3 H 0.4526 0.7869 0.7746 0.016 Uiso 1 1 calc R U
C4 C 0.5102(6) 0.9198(6) 0.6955(3) 0.0129(13) Uani 1 1 d . .
C5 C 0.6000(6) 0.8951(6) 0.6416(3) 0.0146(13) Uani 1 1 d . .
H5 H 0.6287 0.9590 0.6085 0.018 Uiso 1 1 calc R U
C6 C 0.7059(6) 0.7205(7) 0.5781(3) 0.0150(13) Uani 1 1 d . .
C7 C 0.7984(7) 0.8015(7) 0.5439(3) 0.0195(15) Uani 1 1 d . .
H7A H 0.8638 0.7934 0.5753 0.029 Uiso 1 1 calc R U
H7B H 0.7532 0.8906 0.5320 0.029 Uiso 1 1 calc R U
H7C H 0.8373 0.7726 0.5025 0.029 Uiso 1 1 calc R U
C8 C 0.5978(7) 0.7445(8) 0.5294(3) 0.0215(15) Uani 1 1 d . .
H8A H 0.6328 0.7224 0.4858 0.032 Uiso 1 1 calc R U
H8B H 0.5541 0.8343 0.5218 0.032 Uiso 1 1 calc R U
H8C H 0.5381 0.6920 0.5498 0.032 Uiso 1 1 calc R U
C9 C 0.7771(7) 0.5836(7) 0.5854(4) 0.0202(15) Uani 1 1 d . .
H9A H 0.8196 0.5699 0.5416 0.030 Uiso 1 1 calc R U
H9B H 0.7181 0.5279 0.5994 0.030 Uiso 1 1 calc R U
H9C H 0.8398 0.5644 0.6198 0.030 Uiso 1 1 calc R U
C10 C 0.5693(6) 0.5622(7) 0.7306(3) 0.0165(14) Uani 1 1 d . .
C11 C 0.4987(7) 0.5217(7) 0.6810(4) 0.0200(15) Uani 1 1 d . .
H11A H 0.4156 0.5795 0.6746 0.030 Uiso 1 1 calc R U
H11B H 0.4884 0.4350 0.6994 0.030 Uiso 1 1 calc R U
H11C H 0.5466 0.5245 0.6371 0.030 Uiso 1 1 calc R U
C12 C 0.6978(7) 0.4681(7) 0.7463(4) 0.0202(15) Uani 1 1 d . .
H12A H 0.7589 0.4840 0.7083 0.030 Uiso 1 1 calc R U
H12B H 0.6875 0.3808 0.7527 0.030 Uiso 1 1 calc R U
H12C H 0.7282 0.4799 0.7880 0.030 Uiso 1 1 calc R U
C13 C 0.4922(7) 0.5496(7) 0.7990(4) 0.0223(16) Uani 1 1 d . .
H13A H 0.5348 0.5739 0.8328 0.034 Uiso 1 1 calc R U
H13B H 0.4846 0.4615 0.8148 0.034 Uiso 1 1 calc R U
H13C H 0.4081 0.6055 0.7930 0.034 Uiso 1 1 calc R U
C14 C 0.4046(6) 1.0394(6) 0.6940(3) 0.0154(14) Uani 1 1 d . .
C15 C 0.3367(7) 1.0444(8) 0.7639(4) 0.0229(16) Uani 1 1 d . .
H15A H 0.3030 0.9683 0.7802 0.034 Uiso 1 1 calc R U
H15B H 0.2674 1.1201 0.7601 0.034 Uiso 1 1 calc R U
H15C H 0.3961 1.0481 0.7962 0.034 Uiso 1 1 calc R U
C16 C 0.4500(7) 1.1637(7) 0.6682(4) 0.0208(15) Uani 1 1 d . .
H16A H 0.5096 1.1702 0.6996 0.031 Uiso 1 1 calc R U
H16B H 0.3776 1.2363 0.6658 0.031 Uiso 1 1 calc R U
H16C H 0.4916 1.1635 0.6228 0.031 Uiso 1 1 calc R U
C17 C 0.3106(7) 1.0316(8) 0.6447(4) 0.0227(16) Uani 1 1 d . .
H17A H 0.3538 1.0249 0.6002 0.034 Uiso 1 1 calc R U
H17B H 0.2424 1.1082 0.6398 0.034 Uiso 1 1 calc R U
H17C H 0.2756 0.9568 0.6626 0.034 Uiso 1 1 calc R U
C18 C 0.9187(6) 0.9155(6) 0.8201(3) 0.0148(13) Uani 1 1 d . .
C19 C 0.7974(6) 0.9953(6) 0.8290(3) 0.0103(12) Uani 1 1 d . .
C20 C 0.7615(6) 1.0663(6) 0.7636(3) 0.0121(13) Uani 1 1 d . .
H20 H 0.6835 1.1258 0.7546 0.015 Uiso 1 1 calc R U
C21 C 0.8577(6) 1.0366(6) 0.7134(3) 0.0139(13) Uani 1 1 d . .
C22 C 0.9530(6) 0.9409(6) 0.7488(3) 0.0132(13) Uani 1 1 d . .
H22 H 1.0288 0.8995 0.7282 0.016 Uiso 1 1 calc R U
C23 C 1.0175(6) 0.8328(6) 0.8709(4) 0.0165(14) Uani 1 1 d . .
C24 C 1.0600(7) 0.9195(7) 0.9100(4) 0.0211(15) Uani 1 1 d . .
H24A H 1.0875 0.9887 0.8774 0.032 Uiso 1 1 calc R U
H24B H 1.1301 0.8697 0.9382 0.032 Uiso 1 1 calc R U
H24C H 0.9895 0.9549 0.9393 0.032 Uiso 1 1 calc R U
C25 C 0.9722(7) 0.7233(7) 0.9208(3) 0.0194(15) Uani 1 1 d . .
H25A H 0.8820 0.7504 0.9322 0.029 Uiso 1 1 calc R U
H25B H 1.0188 0.7006 0.9625 0.029 Uiso 1 1 calc R U
H25C H 0.9872 0.6494 0.8994 0.029 Uiso 1 1 calc R U
C26 C 1.1366(6) 0.7688(7) 0.8332(4) 0.0189(15) Uani 1 1 d . .
H26A H 1.1134 0.7185 0.8042 0.028 Uiso 1 1 calc R U
H26B H 1.1957 0.7132 0.8664 0.028 Uiso 1 1 calc R U
H26C H 1.1764 0.8341 0.8048 0.028 Uiso 1 1 calc R U
C27 C 0.7186(6) 1.0391(6) 0.8913(3) 0.0142(13) Uani 1 1 d . .
C28 C 0.7317(7) 0.9464(7) 0.9602(3) 0.0196(15) Uani 1 1 d . .
H28A H 0.7110 0.8672 0.9563 0.029 Uiso 1 1 calc R U
H28B H 0.6740 0.9842 0.9944 0.029 Uiso 1 1 calc R U
H28C H 0.8184 0.9284 0.9742 0.029 Uiso 1 1 calc R U
C29 C 0.7568(7) 1.1616(7) 0.8986(4) 0.0208(15) Uani 1 1 d . .
H29A H 0.8460 1.1412 0.9086 0.031 Uiso 1 1 calc R U
H29B H 0.7054 1.1961 0.9357 0.031 Uiso 1 1 calc R U
H29C H 0.7431 1.2247 0.8559 0.031 Uiso 1 1 calc R U
C30 C 0.5783(6) 1.0766(7) 0.8775(4) 0.0196(15) Uani 1 1 d . .
H30A H 0.5629 1.1479 0.8385 0.029 Uiso 1 1 calc R U
H30B H 0.5295 1.1017 0.9178 0.029 Uiso 1 1 calc R U
H30C H 0.5524 1.0042 0.8675 0.029 Uiso 1 1 calc R U
C31 C 0.8761(6) 1.1211(6) 0.6439(3) 0.0143(13) Uani 1 1 d . .
C32 C 0.9451(7) 1.2195(7) 0.6571(4) 0.0227(16) Uani 1 1 d . .
H32A H 0.9610 1.2758 0.6139 0.034 Uiso 1 1 calc R U
H32B H 1.0253 1.1750 0.6776 0.034 Uiso 1 1 calc R U
H32C H 0.8925 1.2697 0.6882 0.034 Uiso 1 1 calc R U
C33 C 0.7537(7) 1.1927(7) 0.6114(4) 0.0216(16) Uani 1 1 d . .
H33A H 0.7712 1.2539 0.5705 0.032 Uiso 1 1 calc R U
H33B H 0.6985 1.2378 0.6438 0.032 Uiso 1 1 calc R U
H33C H 0.7122 1.1326 0.5988 0.032 Uiso 1 1 calc R U
C34 C 0.9616(7) 1.0469(7) 0.5938(4) 0.0222(16) Uani 1 1 d . .
H34A H 0.9265 0.9761 0.5891 0.033 Uiso 1 1 calc R U
H34B H 1.0461 1.0139 0.6112 0.033 Uiso 1 1 calc R U
H34C H 0.9665 1.1035 0.5493 0.033 Uiso 1 1 calc R U
C35 C 1.1111(7) 0.7180(7) 0.6350(4) 0.0208(15) Uani 1 1 d . .
H35 H 1.0915 0.8006 0.6449 0.025 Uiso 1 1 calc R U
C36 C 1.2065(7) 0.6883(8) 0.5861(4) 0.0254(17) Uani 1 1 d . .
H36 H 1.2533 0.7494 0.5648 0.030 Uiso 1 1 calc R U
C37 C 1.2342(7) 0.5701(8) 0.5682(4) 0.0273(17) Uani 1 1 d . .
H37 H 1.2985 0.5501 0.5344 0.033 Uiso 1 1 calc R U
C38 C 1.1653(7) 0.4820(7) 0.6010(4) 0.0212(15) Uani 1 1 d . .
H38 H 1.1823 0.4009 0.5893 0.025 Uiso 1 1 calc R U
C39 C 1.0718(7) 0.5112(7) 0.6507(3) 0.0174(14) Uani 1 1 d . .
H39 H 1.0259 0.4495 0.6724 0.021 Uiso 1 1 calc R U
C40 C 1.0438(6) 0.6297(6) 0.6696(3) 0.0139(13) Uani 1 1 d . .
C41 C 0.9421(6) 0.6605(7) 0.7221(3) 0.0160(14) Uani 1 1 d . .
C42 C 0.9417(6) 0.5813(6) 0.7823(3) 0.0145(13) Uani 1 1 d . .
H42 H 0.8689 0.6024 0.8110 0.017 Uiso 1 1 calc R U
C43 C 1.0366(6) 0.4637(6) 0.8127(3) 0.0153(13) Uani 1 1 d . .
C44 C 1.1656(6) 0.4494(7) 0.7983(3) 0.0175(14) Uani 1 1 d . .
H44 H 1.1959 0.5145 0.7669 0.021 Uiso 1 1 calc R U
C45 C 1.2506(7) 0.3424(7) 0.8289(4) 0.0192(15) Uani 1 1 d . .
H45 H 1.3383 0.3336 0.8181 0.023 Uiso 1 1 calc R U
C46 C 1.2066(7) 0.2473(7) 0.8759(4) 0.0210(15) Uani 1 1 d . .
H46 H 1.2646 0.1740 0.8973 0.025 Uiso 1 1 calc R U
C47 C 1.0821(7) 0.2591(7) 0.8909(3) 0.0186(14) Uani 1 1 d . .
H47 H 1.0527 0.1946 0.9232 0.022 Uiso 1 1 calc R U
C48 C 0.9956(7) 0.3671(7) 0.8587(3) 0.0170(14) Uani 1 1 d . .
H48 H 0.9079 0.3737 0.8686 0.020 Uiso 1 1 calc R U
C49 C 0.4735(7) 0.7754(7) 0.9178(4) 0.0231(16) Uani 1 1 d . .
H49A H 0.4359 0.8333 0.8792 0.028 Uiso 1 1 calc R U
H49B H 0.4240 0.7573 0.9587 0.028 Uiso 1 1 calc R U
C50 C 0.5963(6) 0.7193(7) 0.9145(3) 0.0156(14) Uani 1 1 d . .
C51 C 0.7533(7) 0.5262(7) 0.9586(4) 0.0259(17) Uani 1 1 d . .
H51A H 0.7111 0.4588 0.9566 0.039 Uiso 1 1 calc R U
H51B H 0.8110 0.4970 0.9959 0.039 Uiso 1 1 calc R U
H51C H 0.8009 0.5473 0.9154 0.039 Uiso 1 1 calc R U
C52 C 0.5878(8) 0.6169(8) 1.0351(4) 0.0244(16) Uani 1 1 d . .
H52A H 0.5546 0.6979 1.0496 0.037 Uiso 1 1 calc R U
H52B H 0.6428 0.5586 1.0695 0.037 Uiso 1 1 calc R U
H52C H 0.5178 0.5799 1.0296 0.037 Uiso 1 1 calc R U
N1 N 0.6596(6) 0.6385(6) 0.9704(3) 0.0196(13) Uani 1 1 d . .
O1 O 0.6725(4) 0.7403(4) 0.8582(2) 0.0144(9) Uani 1 1 d . .
Th1 Th 0.74925(2) 0.81740(2) 0.75687(2) 0.00877(8) Uani 1 1 d . .

loop_
_atom_site_aniso_label
_atom_site_aniso_U_11
_atom_site_aniso_U_22
_atom_site_aniso_U_33
_atom_site_aniso_U_23
_atom_site_aniso_U_13
_atom_site_aniso_U_12
C1 0.014(3) 0.015(3) 0.009(3) -0.001(2) -0.003(2) -0.001(3)
C2 0.018(3) 0.007(3) 0.026(3) -0.010(3) 0.006(3) -0.006(3)
C3 0.011(3) 0.012(3) 0.015(3) -0.004(3) 0.000(2) 0.000(2)
C4 0.009(3) 0.016(3) 0.013(3) -0.004(3) -0.001(2) -0.002(3)
C5 0.020(3) 0.013(3) 0.011(3) 0.000(2) -0.005(3) -0.004(3)
C6 0.020(3) 0.018(4) 0.009(3) -0.004(3) -0.003(3) -0.004(3)
C7 0.023(4) 0.022(4) 0.012(3) -0.004(3) 0.000(3) -0.003(3)
C8 0.027(4) 0.028(4) 0.012(3) -0.009(3) -0.002(3) -0.007(3)
C9 0.019(4) 0.026(4) 0.019(4) -0.011(3) -0.003(3) -0.005(3)
C10 0.016(3) 0.015(3) 0.020(3) -0.004(3) -0.003(3) -0.004(3)
C11 0.021(4) 0.015(4) 0.026(4) -0.005(3) -0.003(3) -0.006(3)
C12 0.026(4) 0.008(3) 0.024(4) -0.004(3) -0.009(3) 0.005(3)
C13 0.034(4) 0.012(4) 0.022(4) 0.000(3) 0.003(3) -0.010(3)
C14 0.013(3) 0.012(3) 0.018(3) -0.002(3) -0.005(3) 0.003(3)
C15 0.018(4) 0.024(4) 0.027(4) -0.008(3) 0.002(3) -0.003(3)
C16 0.014(3) 0.013(4) 0.031(4) -0.001(3) -0.005(3) 0.002(3)
C17 0.013(3) 0.027(4) 0.028(4) -0.012(3) -0.004(3) 0.001(3)
C18 0.017(3) 0.009(3) 0.019(3) 0.000(3) -0.005(3) -0.003(3)
C19 0.011(3) 0.003(3) 0.017(3) -0.001(2) -0.006(2) -0.001(2)
C20 0.012(3) 0.005(3) 0.017(3) 0.003(2) -0.004(2) 0.001(2)
C21 0.016(3) 0.009(3) 0.019(3) -0.003(3) -0.001(3) -0.008(3)
C22 0.015(3) 0.008(3) 0.019(3) -0.005(3) -0.002(3) -0.004(3)
C23 0.019(3) 0.009(3) 0.022(4) -0.004(3) -0.011(3) 0.002(3)
C24 0.020(4) 0.018(4) 0.028(4) -0.013(3) -0.011(3) 0.001(3)
C25 0.026(4) 0.016(4) 0.016(3) -0.006(3) -0.006(3) 0.001(3)
C26 0.009(3) 0.019(4) 0.024(4) -0.001(3) -0.004(3) 0.004(3)
C27 0.018(3) 0.012(3) 0.011(3) -0.002(2) -0.002(3) -0.001(3)
C28 0.028(4) 0.017(4) 0.013(3) -0.005(3) 0.004(3) -0.005(3)
C29 0.028(4) 0.015(4) 0.020(4) -0.006(3) -0.001(3) -0.006(3)
C30 0.017(3) 0.017(4) 0.022(4) -0.007(3) 0.001(3) 0.004(3)
C31 0.019(3) 0.008(3) 0.015(3) -0.001(2) 0.001(3) -0.003(3)
C32 0.028(4) 0.013(4) 0.031(4) -0.009(3) 0.006(3) -0.010(3)
C33 0.020(4) 0.020(4) 0.021(4) 0.004(3) 0.000(3) -0.004(3)
C34 0.027(4) 0.022(4) 0.020(4) -0.005(3) 0.000(3) -0.010(3)
C35 0.027(4) 0.015(4) 0.018(4) -0.002(3) -0.005(3) 0.001(3)
C36 0.027(4) 0.033(5) 0.016(4) -0.004(3) 0.001(3) -0.008(3)
C37 0.020(4) 0.038(5) 0.023(4) -0.011(3) 0.000(3) -0.001(3)
C38 0.025(4) 0.022(4) 0.018(4) -0.011(3) -0.002(3) -0.003(3)
C39 0.023(4) 0.014(3) 0.015(3) -0.005(3) -0.008(3) 0.000(3)
C40 0.014(3) 0.013(3) 0.013(3) -0.003(3) -0.004(2) 0.000(3)
C41 0.018(3) 0.015(3) 0.017(3) -0.006(3) -0.004(3) -0.004(3)
C42 0.011(3) 0.013(3) 0.020(3) -0.009(3) -0.002(3) 0.002(3)
C43 0.018(3) 0.014(3) 0.015(3) -0.009(3) 0.001(3) -0.001(3)
C44 0.018(3) 0.019(4) 0.017(3) -0.005(3) -0.002(3) -0.006(3)
C45 0.016(3) 0.020(4) 0.023(4) -0.006(3) -0.005(3) -0.002(3)
C46 0.027(4) 0.014(4) 0.018(3) 0.001(3) -0.008(3) 0.001(3)
C47 0.029(4) 0.012(3) 0.016(3) -0.003(3) 0.001(3) -0.007(3)
C48 0.019(3) 0.016(4) 0.017(3) -0.008(3) 0.000(3) -0.003(3)
C49 0.028(4) 0.023(4) 0.017(4) -0.005(3) -0.001(3) -0.003(3)
C50 0.019(3) 0.014(3) 0.015(3) -0.003(3) -0.004(3) -0.007(3)
C51 0.024(4) 0.022(4) 0.026(4) 0.000(3) 0.003(3) 0.001(3)
C52 0.036(4) 0.024(4) 0.014(3) -0.007(3) 0.008(3) -0.010(3)
N1 0.026(3) 0.015(3) 0.015(3) -0.001(2) 0.000(2) -0.003(3)
O1 0.017(2) 0.013(2) 0.014(2) -0.0030(18) -0.0005(18) -0.0038(19)
Th1 0.01043(12) 0.00629(11) 0.00940(12) -0.00168(8) -0.00181(8) -0.00096(8)

loop_
_atom_type_symbol
_atom_type_description
_atom_type_scat_dispersion_real
_atom_type_scat_dispersion_imag
_atom_type_scat_source
C C 0.0033 0.0016 'International Tables Vol C Tables 4.2.6.8 and 6.1.1.4'
H H 0.0000 0.0000 'International Tables Vol C Tables 4.2.6.8 and 6.1.1.4'
N N 0.0061 0.0033 'International Tables Vol C Tables 4.2.6.8 and 6.1.1.4'
O O 0.0106 0.0060 'International Tables Vol C Tables 4.2.6.8 and 6.1.1.4'
Th Th -7.2400 8.8979 'International Tables Vol C Tables 4.2.6.8 and 6.1.1.4'

loop_
_geom_angle_atom_site_label_1
_geom_angle_atom_site_label_2
_geom_angle_atom_site_label_3
_geom_angle
C5 C1 C2 106.7(6)
C5 C1 C6 118.9(6)
C2 C1 C6 132.4(6)
C5 C1 Th1 72.6(4)
C2 C1 Th1 74.6(4)
C6 C1 Th1 130.2(4)
C3 C2 C1 104.2(6)
C3 C2 C10 120.9(6)
C1 C2 C10 133.6(6)
C3 C2 Th1 73.3(4)
C1 C2 Th1 76.1(4)
C10 C2 Th1 124.7(5)
C4 C3 C2 112.6(6)
C4 C3 Th1 77.4(4)
C2 C3 Th1 77.8(4)
C4 C3 H3 123.7
C2 C3 H3 123.7
Th1 C3 H3 112.8
C3 C4 C5 104.7(6)
C3 C4 C14 124.4(6)
C5 C4 C14 125.8(6)
C3 C4 Th1 74.4(4)
C5 C4 Th1 73.9(4)
C14 C4 Th1 136.5(4)
C1 C5 C4 111.6(6)
C1 C5 Th1 79.2(4)
C4 C5 Th1 77.4(4)
C1 C5 H5 124.2
C4 C5 H5 124.2
Th1 C5 H5 111.2
C9 C6 C7 106.5(6)
C9 C6 C1 117.6(6)
C7 C6 C1 111.0(6)
C9 C6 C8 108.5(6)
C7 C6 C8 108.0(5)
C1 C6 C8 105.0(5)
C6 C7 H7A 109.5
C6 C7 H7B 109.5
H7A C7 H7B 109.5
C6 C7 H7C 109.5
H7A C7 H7C 109.5
H7B C7 H7C 109.5
C6 C8 H8A 109.5
C6 C8 H8B 109.5
H8A C8 H8B 109.5
C6 C8 H8C 109.5
H8A C8 H8C 109.5
H8B C8 H8C 109.5
C6 C9 H9A 109.5
C6 C9 H9B 109.5
H9A C9 H9B 109.5
C6 C9 H9C 109.5
H9A C9 H9C 109.5
H9B C9 H9C 109.5
C11 C10 C2 110.5(6)
C11 C10 C13 106.6(6)
C2 C10 C13 110.4(6)
C11 C10 C12 111.5(6)
C2 C10 C12 113.0(6)
C13 C10 C12 104.5(6)
C10 C11 H11A 109.5
C10 C11 H11B 109.5
H11A C11 H11B 109.5
C10 C11 H11C 109.5
H11A C11 H11C 109.5
H11B C11 H11C 109.5
C10 C12 H12A 109.5
C10 C12 H12B 109.5
H12A C12 H12B 109.5
C10 C12 H12C 109.5
H12A C12 H12C 109.5
H12B C12 H12C 109.5
C10 C13 H13A 109.5
C10 C13 H13B 109.5
H13A C13 H13B 109.5
C10 C13 H13C 109.5
H13A C13 H13C 109.5
H13B C13 H13C 109.5
C15 C14 C4 112.2(6)
C15 C14 C17 108.6(6)
C4 C14 C17 105.5(6)
C15 C14 C16 108.2(6)
C4 C14 C16 113.4(5)
C17 C14 C16 108.7(6)
C14 C15 H15A 109.5
C14 C15 H15B 109.5
H15A C15 H15B 109.5
C14 C15 H15C 109.5
H15A C15 H15C 109.5
H15B C15 H15C 109.5
C14 C16 H16A 109.5
C14 C16 H16B 109.5
H16A C16 H16B 109.5
C14 C16 H16C 109.5
H16A C16 H16C 109.5
H16B C16 H16C 109.5
C14 C17 H17A 109.5
C14 C17 H17B 109.5
H17A C17 H17B 109.5
C14 C17 H17C 109.5
H17A C17 H17C 109.5
H17B C17 H17C 109.5
C19 C18 C22 106.7(6)
C19 C18 C23 132.6(6)
C22 C18 C23 119.7(6)
C19 C18 Th1 74.9(4)
C22 C18 Th1 74.7(4)
C23 C18 Th1 124.3(4)
C20 C19 C18 106.9(6)
C20 C19 C27 117.1(5)
C18 C19 C27 134.2(6)
C20 C19 Th1 74.1(4)
C18 C19 Th1 76.4(4)
C27 C19 Th1 126.2(4)
C21 C20 C19 110.7(6)
C21 C20 Th1 77.9(4)
C19 C20 Th1 77.1(4)
C21 C20 H20 124.6
C19 C20 H20 124.6
Th1 C20 H20 112.4
C20 C21 C22 105.3(6)
C20 C21 C31 125.8(6)
C22 C21 C31 125.5(6)
C20 C21 Th1 73.4(3)
C22 C21 Th1 74.8(4)
C31 C21 Th1 133.0(4)
C21 C22 C18 110.2(6)
C21 C22 Th1 76.7(4)
C18 C22 Th1 76.5(4)
C21 C22 H22 124.9
C18 C22 H22 124.9
Th1 C22 H22 113.9
C26 C23 C25 105.4(6)
C26 C23 C24 106.2(6)
C25 C23 C24 110.9(6)
C26 C23 C18 110.9(6)
C25 C23 C18 114.2(6)
C24 C23 C18 108.9(5)
C23 C24 H24A 109.5
C23 C24 H24B 109.5
H24A C24 H24B 109.5
C23 C24 H24C 109.5
H24A C24 H24C 109.5
H24B C24 H24C 109.5
C23 C25 H25A 109.5
C23 C25 H25B 109.5
H25A C25 H25B 109.5
C23 C25 H25C 109.5
H25A C25 H25C 109.5
H25B C25 H25C 109.5
C23 C26 H26A 109.5
C23 C26 H26B 109.5
H26A C26 H26B 109.5
C23 C26 H26C 109.5
H26A C26 H26C 109.5
H26B C26 H26C 109.5
C30 C27 C28 106.5(6)
C30 C27 C19 110.4(5)
C28 C27 C19 118.0(6)
C30 C27 C29 106.9(6)
C28 C27 C29 108.2(5)
C19 C27 C29 106.4(5)
C27 C28 H28A 109.5
C27 C28 H28B 109.5
H28A C28 H28B 109.5
C27 C28 H28C 109.5
H28A C28 H28C 109.5
H28B C28 H28C 109.5
C27 C29 H29A 109.5
C27 C29 H29B 109.5
H29A C29 H29B 109.5
C27 C29 H29C 109.5
H29A C29 H29C 109.5
H29B C29 H29C 109.5
C27 C30 H30A 109.5
C27 C30 H30B 109.5
H30A C30 H30B 109.5
C27 C30 H30C 109.5
H30A C30 H30C 109.5
H30B C30 H30C 109.5
C33 C31 C21 113.5(6)
C33 C31 C34 109.6(6)
C21 C31 C34 112.3(6)
C33 C31 C32 108.2(6)
C21 C31 C32 105.7(5)
C34 C31 C32 107.2(5)
C31 C32 H32A 109.5
C31 C32 H32B 109.5
H32A C32 H32B 109.5
C31 C32 H32C 109.5
H32A C32 H32C 109.5
H32B C32 H32C 109.5
C31 C33 H33A 109.5
C31 C33 H33B 109.5
H33A C33 H33B 109.5
C31 C33 H33C 109.5
H33A C33 H33C 109.5
H33B C33 H33C 109.5
C31 C34 H34A 109.5
C31 C34 H34B 109.5
H34A C34 H34B 109.5
C31 C34 H34C 109.5
H34A C34 H34C 109.5
H34B C34 H34C 109.5
C40 C35 C36 121.6(7)
C40 C35 H35 119.2
C36 C35 H35 119.2
C37 C36 C35 120.8(7)
C37 C36 H36 119.6
C35 C36 H36 119.6
C38 C37 C36 118.3(7)
C38 C37 H37 120.8
C36 C37 H37 120.8
C39 C38 C37 120.7(7)
C39 C38 H38 119.6
C37 C38 H38 119.6
C38 C39 C40 121.5(7)
C38 C39 H39 119.3
C40 C39 H39 119.3
C35 C40 C39 117.1(6)
C35 C40 C41 121.9(6)
C39 C40 C41 120.9(6)
C42 C41 C40 119.5(6)
C42 C41 Th1 92.6(4)
C40 C41 Th1 147.9(5)
C41 C42 C43 131.2(6)
C41 C42 Th1 60.3(4)
C43 C42 Th1 166.3(5)
C41 C42 H42 114.4
C43 C42 H42 114.4
Th1 C42 H42 54.8
C48 C43 C44 117.9(6)
C48 C43 C42 119.4(6)
C44 C43 C42 122.6(6)
C45 C44 C43 121.3(7)
C45 C44 H44 119.3
C43 C44 H44 119.3
C44 C45 C46 119.5(7)
C44 C45 H45 120.2
C46 C45 H45 120.2
C47 C46 C45 120.3(7)
C47 C46 H46 119.8
C45 C46 H46 119.8
C46 C47 C48 120.0(6)
C46 C47 H47 120.0
C48 C47 H47 120.0
C43 C48 C47 120.9(6)
C43 C48 H48 119.5
C47 C48 H48 119.5
C50 C49 H49A 120.0
C50 C49 H49B 120.0
H49A C49 H49B 120.0
C49 C50 O1 123.4(6)
C49 C50 N1 123.1(6)
O1 C50 N1 113.4(6)
N1 C51 H51A 109.5
N1 C51 H51B 109.5
H51A C51 H51B 109.5
N1 C51 H51C 109.5
H51A C51 H51C 109.5
H51B C51 H51C 109.5
N1 C52 H52A 109.5
N1 C52 H52B 109.5
H52A C52 H52B 109.5
N1 C52 H52C 109.5
H52A C52 H52C 109.5
H52B C52 H52C 109.5
C50 N1 C52 117.8(6)
C50 N1 C51 118.2(6)
C52 N1 C51 113.1(6)
C50 O1 Th1 163.6(4)
O1 Th1 C41 110.5(2)
O1 Th1 C20 104.44(18)
C41 Th1 C20 121.2(2)
O1 Th1 C5 121.50(18)
C41 Th1 C5 104.6(2)
C20 Th1 C5 94.84(19)
O1 Th1 C3 75.59(18)
C41 Th1 C3 120.8(2)
C20 Th1 C3 112.73(19)
C5 Th1 C3 46.18(19)
O1 Th1 C22 118.39(18)
C41 Th1 C22 75.1(2)
C20 Th1 C22 46.56(19)
C5 Th1 C22 114.89(19)
C3 Th1 C22 155.52(19)
O1 Th1 C19 81.55(17)
C41 Th1 C19 115.55(19)
C20 Th1 C19 28.80(17)
C5 Th1 C19 122.17(18)
C3 Th1 C19 123.46(18)
C22 Th1 C19 47.14(18)
O1 Th1 C4 96.11(18)
C41 Th1 C4 130.4(2)
C20 Th1 C4 89.18(19)
C5 Th1 C4 28.72(18)
C3 Th1 C4 28.20(18)
C22 Th1 C4 127.42(19)
C19 Th1 C4 108.99(18)
O1 Th1 C18 89.74(18)
C41 Th1 C18 86.9(2)
C20 Th1 C18 47.10(18)
C5 Th1 C18 138.00(19)
C3 Th1 C18 151.64(19)
C22 Th1 C18 28.79(18)
C19 Th1 C18 28.70(18)
C4 Th1 C18 135.67(19)
O1 Th1 C21 129.31(18)
C41 Th1 C21 95.3(2)
C20 Th1 C21 28.64(18)
C5 Th1 C21 90.63(19)
C3 Th1 C21 127.03(19)
C22 Th1 C21 28.49(18)
C19 Th1 C21 47.78(18)
C4 Th1 C21 98.97(19)
C18 Th1 C21 47.69(18)
O1 Th1 C2 85.68(18)
C41 Th1 C2 92.0(2)
C20 Th1 C2 137.11(19)
C5 Th1 C2 47.40(19)
C3 Th1 C2 28.85(18)
C22 Th1 C2 155.31(19)
C19 Th1 C2 152.25(18)
C4 Th1 C2 48.02(19)
C18 Th1 C2 174.57(19)
C21 Th1 C2 137.74(19)
O1 Th1 C1 114.95(17)
C41 Th1 C1 83.1(2)
C20 Th1 C1 121.97(18)
C5 Th1 C1 28.17(19)
C3 Th1 C1 46.85(18)
C22 Th1 C1 126.49(18)
C19 Th1 C1 150.17(18)
C4 Th1 C1 47.46(18)
C18 Th1 C1 155.27(19)
C21 Th1 C1 110.78(18)
C2 Th1 C1 29.30(18)

loop_
_geom_bond_atom_site_label_1
_geom_bond_atom_site_label_2
_geom_bond_distance
C1 C5 1.402(9)
C1 C2 1.470(9)
C1 C6 1.541(9)
C1 Th1 2.917(6)
C2 C3 1.431(9)
C2 C10 1.528(9)
C2 Th1 2.898(7)
C3 C4 1.394(9)
C3 Th1 2.840(6)
C3 H3 0.9500
C4 C5 1.417(9)
C4 C14 1.532(9)
C4 Th1 2.878(6)
C5 Th1 2.834(6)
C5 H5 0.9500
C6 C9 1.511(10)
C6 C7 1.529(10)
C6 C8 1.552(9)
C7 H7A 0.9800
C7 H7B 0.9800
C7 H7C 0.9800
C8 H8A 0.9800
C8 H8B 0.9800
C8 H8C 0.9800
C9 H9A 0.9800
C9 H9B 0.9800
C9 H9C 0.9800
C10 C11 1.526(9)
C10 C13 1.539(10)
C10 C12 1.551(10)
C11 H11A 0.9800
C11 H11B 0.9800
C11 H11C 0.9800
C12 H12A 0.9800
C12 H12B 0.9800
C12 H12C 0.9800
C13 H13A 0.9800
C13 H13B 0.9800
C13 H13C 0.9800
C14 C15 1.529(10)
C14 C17 1.533(9)
C14 C16 1.543(10)
C15 H15A 0.9800
C15 H15B 0.9800
C15 H15C 0.9800
C16 H16A 0.9800
C16 H16B 0.9800
C16 H16C 0.9800
C17 H17A 0.9800
C17 H17B 0.9800
C17 H17C 0.9800
C18 C19 1.426(9)
C18 C22 1.430(9)
C18 C23 1.548(9)
C18 Th1 2.887(7)
C19 C20 1.417(8)
C19 C27 1.549(9)
C19 Th1 2.867(6)
C20 C21 1.415(9)
C20 Th1 2.830(6)
C20 H20 0.9500
C21 C22 1.416(9)
C21 C31 1.529(9)
C21 Th1 2.888(6)
C22 Th1 2.864(6)
C22 H22 0.9500
C23 C26 1.540(10)
C23 C25 1.543(10)
C23 C24 1.547(9)
C24 H24A 0.9800
C24 H24B 0.9800
C24 H24C 0.9800
C25 H25A 0.9800
C25 H25B 0.9800
C25 H25C 0.9800
C26 H26A 0.9800
C26 H26B 0.9800
C26 H26C 0.9800
C27 C30 1.530(9)
C27 C28 1.532(9)
C27 C29 1.555(9)
C28 H28A 0.9800
C28 H28B 0.9800
C28 H28C 0.9800
C29 H29A 0.9800
C29 H29B 0.9800
C29 H29C 0.9800
C30 H30A 0.9800
C30 H30B 0.9800
C30 H30C 0.9800
C31 C33 1.513(10)
C31 C34 1.540(10)
C31 C32 1.550(9)
C32 H32A 0.9800
C32 H32B 0.9800
C32 H32C 0.9800
C33 H33A 0.9800
C33 H33B 0.9800
C33 H33C 0.9800
C34 H34A 0.9800
C34 H34B 0.9800
C34 H34C 0.9800
C35 C40 1.391(10)
C35 C36 1.392(10)
C35 H35 0.9500
C36 C37 1.391(12)
C36 H36 0.9500
C37 C38 1.390(11)
C37 H37 0.9500
C38 C39 1.389(10)
C38 H38 0.9500
C39 C40 1.403(9)
C39 H39 0.9500
C40 C41 1.488(9)
C41 C42 1.331(10)
C41 Th1 2.537(7)
C42 C43 1.508(9)
C42 Th1 2.918(7)
C42 H42 0.9500
C43 C48 1.385(10)
C43 C44 1.391(9)
C44 C45 1.384(10)
C44 H44 0.9500
C45 C46 1.397(10)
C45 H45 0.9500
C46 C47 1.347(10)
C46 H46 0.9500
C47 C48 1.409(10)
C47 H47 0.9500
C48 H48 0.9500
C49 C50 1.341(10)
C49 H49A 0.9500
C49 H49B 0.9500
C50 O1 1.350(8)
C50 N1 1.402(9)
C51 N1 1.457(10)
C51 H51A 0.9800
C51 H51B 0.9800
C51 H51C 0.9800
C52 N1 1.455(9)
C52 H52A 0.9800
C52 H52B 0.9800
C52 H52C 0.9800
O1 Th1 2.198(4)
